data_1563332
loop_
_publ_author_name
'Qin, Junsheng'
'Du, Dongying'
'Chen, Lei'
'Sun, Xiuyun'
'Lan, Yaqian'
'Su, Zhongmin'

_publ_section_title
;
 Syntheses, structures and luminescent properties of a series of 3D
 lanthanide coordination polymers with tripodal semirigid ligand
;
_journal_issue 2
_journal_name_full 'Journal of Solid State Chemistry'
_journal_page_first 373
_journal_page_last 378
_journal_paper_doi 10.1016/j.jssc.2010.11.012
_journal_volume 184
_journal_year 2011
_chemical_formula_moiety 'C15 H13 Eu O10'
_chemical_formula_sum 'C15 H13 Eu O10'
_chemical_formula_weight 505.05
_space_group_IT_number 2
_space_group_name_Hall '-P 1'
_space_group_name_H-M_alt 'P -1'
_symmetry_cell_setting triclinic
_symmetry_space_group_name_Hall '-P 1'
_symmetry_space_group_name_H-M 'P -1'
_atom_sites_solution_hydrogens geom
_atom_sites_solution_primary direct
_atom_sites_solution_secondary difmap
_audit_creation_method SHELXL-97
_cell_angle_alpha 94.0760(10)
_cell_angle_beta 98.5770(10)
_cell_angle_gamma 110.9270(10)
_cell_formula_units_Z 2
_cell_length_a 9.3410(7)
_cell_length_b 9.8490(8)
_cell_length_c 11.4220(9)
_cell_measurement_temperature 293(2)
_cell_volume 961.69(13)
_computing_cell_refinement 'SMART (Bruker, 1997)'
_computing_data_collection 'SMART (Bruker, 1997)'
_computing_data_reduction SAINT
_computing_molecular_graphics 'SHELXTL-PLUS (Sheldrick, 1990)'
_computing_publication_material SHELXL-97
_computing_structure_refinement 'SHELXL-97 (Sheldrick, 1997)'
_computing_structure_solution 'SHELXS-97(Sheldrick, 1997)'
_diffrn_ambient_temperature 293(2)
_diffrn_measured_fraction_theta_full 0.983
_diffrn_measured_fraction_theta_max 0.983
_diffrn_measurement_device_type 'Bruker APEX CCD area-detector'
_diffrn_measurement_method '\w scans'
_diffrn_radiation_monochromator graphite
_diffrn_radiation_source 'fine-focus sealed tube'
_diffrn_radiation_type MoK\a
_diffrn_radiation_wavelength 0.71069
_diffrn_reflns_av_R_equivalents 0.0147
_diffrn_reflns_av_sigmaI/netI 0.0297
_diffrn_reflns_limit_h_max 11
_diffrn_reflns_limit_h_min -8
_diffrn_reflns_limit_k_max 11
_diffrn_reflns_limit_k_min -10
_diffrn_reflns_limit_l_max 13
_diffrn_reflns_limit_l_min -13
_diffrn_reflns_number 4815
_diffrn_reflns_theta_full 25.00
_diffrn_reflns_theta_max 25.00
_diffrn_reflns_theta_min 1.82
_exptl_absorpt_coefficient_mu 3.308
_exptl_absorpt_correction_T_max 0.5874
_exptl_absorpt_correction_T_min 0.5298
_exptl_absorpt_correction_type multi-scan
_exptl_absorpt_process_details 'SADABS(Sheldrick, 1996)'
_exptl_crystal_colour colourless
_exptl_crystal_density_diffrn 1.744
_exptl_crystal_density_method 'not measured'
_exptl_crystal_description block
_exptl_crystal_F_000 492
_exptl_crystal_size_max 0.22
_exptl_crystal_size_mid 0.22
_exptl_crystal_size_min 0.18
_platon_squeeze_details ' ?'
_refine_diff_density_max 1.553
_refine_diff_density_min -0.585
_refine_diff_density_rms 0.180
_refine_ls_extinction_method none
_refine_ls_goodness_of_fit_ref 1.005
_refine_ls_hydrogen_treatment constr
_refine_ls_matrix_type full
_refine_ls_number_parameters 235
_refine_ls_number_reflns 3328
_refine_ls_number_restraints 0
_refine_ls_restrained_S_all 1.005
_refine_ls_R_factor_all 0.0337
_refine_ls_R_factor_gt 0.0316
_refine_ls_shift/su_max 0.000
_refine_ls_shift/su_mean 0.000
_refine_ls_structure_factor_coef Fsqd
_refine_ls_weighting_details 'calc w=1/[\s^2^(Fo^2^)+(0.0839P)^2^+1.9269P] where P=(Fo^2^+2Fc^2^)/3'
_refine_ls_weighting_scheme calc
_refine_ls_wR_factor_gt 0.1033
_refine_ls_wR_factor_ref 0.1070
_reflns_number_gt 3102
_reflns_number_total 3328
_reflns_threshold_expression >2sigma(I)
_cod_data_source_file JSSC-2011-184-373.cif
_cod_data_source_block Eu
_cod_depositor_comments
;
The following automatic conversions were performed:

data item '_symmetry_cell_setting' value 'Triclinic' was changed to
'triclinic' in accordance with the built-in table derived from the
CIF Core dictionary named 'cif_core.dic' version 2.4.5 last updated
on 2014-11-21.

Automatic conversion script
Id: cif_fix_values 8369 2020-08-20 11:38:08Z andrius 
;
_cod_original_sg_symbol_Hall -P1
_cod_original_sg_symbol_H-M P-1
_cod_database_code 1563332

loop_
_symmetry_equiv_pos_as_xyz
'x, y, z'
'-x, -y, -z'

loop_
_atom_site_label
_atom_site_type_symbol
_atom_site_fract_x
_atom_site_fract_y
_atom_site_fract_z
_atom_site_U_iso_or_equiv
_atom_site_adp_type
_atom_site_occupancy
_atom_site_symmetry_multiplicity
_atom_site_calc_flag
_atom_site_refinement_flags
_atom_site_disorder_assembly
_atom_site_disorder_group
C1 C 0.1757(6) 0.4117(6) 0.7400(5) 0.0244(12) Uani 1 1 d . . .
C2 C 0.1141(7) 0.3274(6) 0.6196(5) 0.0269(12) Uani 1 1 d . . .
C3 C -0.0151(8) 0.3384(8) 0.5476(6) 0.0387(15) Uani 1 1 d . . .
H3 H -0.0655 0.3958 0.5771 0.046 Uiso 1 1 calc R . .
C4 C -0.0688(8) 0.2634(8) 0.4319(6) 0.0386(15) Uani 1 1 d . . .
H4 H -0.1544 0.2715 0.3841 0.046 Uiso 1 1 calc R . .
C5 C 0.0035(7) 0.1788(6) 0.3888(5) 0.0270(12) Uani 1 1 d . . .
C6 C 0.1300(8) 0.1629(8) 0.4604(6) 0.0365(15) Uani 1 1 d . . .
H6 H 0.1771 0.1022 0.4314 0.044 Uiso 1 1 calc R . .
C7 C 0.1836(8) 0.2368(8) 0.5727(6) 0.0368(15) Uani 1 1 d . . .
H7 H 0.2687 0.2269 0.6197 0.044 Uiso 1 1 calc R . .
C8 C 0.0471(6) 0.0787(6) 0.2079(5) 0.0225(11) Uani 1 1 d . . .
C9 C 0.0112(6) -0.0641(6) 0.1556(5) 0.0219(11) Uani 1 1 d . . .
H9 H -0.0796 -0.1390 0.1646 0.026 Uiso 1 1 calc R . .
C10 C 0.1120(6) -0.0933(6) 0.0901(5) 0.0200(11) Uani 1 1 d . . .
C11 C 0.2496(6) 0.0183(6) 0.0779(5) 0.0202(11) Uani 1 1 d . . .
H11 H 0.3205 -0.0030 0.0381 0.024 Uiso 1 1 calc R . .
C12 C 0.2798(6) 0.1620(6) 0.1258(5) 0.0188(10) Uani 1 1 d . . .
C13 C 0.1771(7) 0.1921(6) 0.1900(5) 0.0228(11) Uani 1 1 d . . .
H13 H 0.1959 0.2881 0.2207 0.027 Uiso 1 1 calc R . .
C14 C 0.0776(6) -0.2470(6) 0.0327(5) 0.0222(11) Uani 1 1 d . . .
C15 C 0.4201(6) 0.2820(6) 0.1024(5) 0.0220(11) Uani 1 1 d . . .
Eu1 Eu 0.71801(3) 0.45464(2) 0.01471(2) 0.01904(13) Uani 1 1 d . . .
O1 O 0.2848(5) 0.3898(5) 0.8080(4) 0.0309(9) Uani 1 1 d . . .
O2 O 0.1206(5) 0.5030(5) 0.7774(4) 0.0325(10) Uani 1 1 d . . .
O1W O 0.5116(5) 0.2822(5) -0.1448(4) 0.0341(10) Uani 1 1 d . . .
O3 O 0.1826(5) -0.2707(4) -0.0107(4) 0.0309(9) Uani 1 1 d . . .
O2W O 0.8092(5) 0.4565(5) -0.1827(4) 0.0359(10) Uani 1 1 d . . .
O4 O -0.0550(5) -0.3410(4) 0.0318(4) 0.0322(10) Uani 1 1 d . . .
O3W O 0.6095(6) 0.0251(5) 0.1989(5) 0.0471(12) Uani 1 1 d . . .
O5 O 0.5471(5) 0.2619(4) 0.1112(4) 0.0291(9) Uani 1 1 d . . .
O6 O 0.4101(5) 0.3995(4) 0.0745(4) 0.0274(9) Uani 1 1 d . . .
O7 O -0.0563(5) 0.1051(5) 0.2738(3) 0.0282(9) Uani 1 1 d . . .

loop_
_atom_site_aniso_label
_atom_site_aniso_U_11
_atom_site_aniso_U_22
_atom_site_aniso_U_33
_atom_site_aniso_U_23
_atom_site_aniso_U_13
_atom_site_aniso_U_12
C1 0.020(3) 0.025(3) 0.029(3) 0.003(2) 0.007(2) 0.009(2)
C2 0.028(3) 0.027(3) 0.028(3) 0.000(2) 0.009(2) 0.011(2)
C3 0.047(4) 0.044(4) 0.029(3) -0.009(3) 0.003(3) 0.027(3)
C4 0.038(4) 0.048(4) 0.032(3) -0.008(3) -0.003(3) 0.024(3)
C5 0.029(3) 0.025(3) 0.022(3) -0.003(2) 0.008(2) 0.004(2)
C6 0.043(4) 0.043(4) 0.034(3) -0.005(3) 0.007(3) 0.031(3)
C7 0.035(3) 0.050(4) 0.031(3) -0.004(3) 0.000(3) 0.027(3)
C8 0.022(3) 0.025(3) 0.024(3) 0.002(2) 0.009(2) 0.012(2)
C9 0.018(3) 0.016(3) 0.029(3) 0.004(2) 0.006(2) 0.002(2)
C10 0.021(3) 0.014(3) 0.021(3) 0.000(2) 0.001(2) 0.005(2)
C11 0.017(2) 0.017(3) 0.026(3) 0.002(2) 0.008(2) 0.004(2)
C12 0.019(3) 0.014(2) 0.022(3) 0.004(2) 0.004(2) 0.005(2)
C13 0.024(3) 0.013(3) 0.029(3) -0.004(2) 0.003(2) 0.006(2)
C14 0.025(3) 0.018(3) 0.023(3) -0.001(2) 0.002(2) 0.009(2)
C15 0.020(3) 0.017(3) 0.023(3) 0.000(2) 0.001(2) 0.003(2)
Eu1 0.01657(19) 0.01301(18) 0.02520(19) -0.00107(11) 0.00391(12) 0.00343(13)
O1 0.027(2) 0.029(2) 0.035(2) -0.0071(18) 0.0015(18) 0.0116(18)
O2 0.042(3) 0.027(2) 0.028(2) -0.0041(17) -0.0005(19) 0.017(2)
O1W 0.026(2) 0.029(2) 0.042(2) -0.0093(19) -0.0018(19) 0.0108(19)
O3 0.031(2) 0.020(2) 0.044(2) 0.0002(18) 0.0140(19) 0.0104(18)
O2W 0.033(2) 0.042(3) 0.035(2) 0.0017(19) 0.0112(19) 0.015(2)
O4 0.024(2) 0.019(2) 0.044(2) -0.0021(17) 0.0085(19) -0.0033(17)
O3W 0.037(3) 0.035(3) 0.062(3) 0.004(2) -0.002(2) 0.010(2)
O5 0.020(2) 0.021(2) 0.049(3) 0.0107(18) 0.0135(18) 0.0066(17)
O6 0.026(2) 0.0156(19) 0.037(2) 0.0071(16) 0.0029(17) 0.0049(17)
O7 0.022(2) 0.036(2) 0.025(2) -0.0073(17) 0.0061(16) 0.0086(18)

loop_
_atom_type_symbol
_atom_type_description
_atom_type_scat_dispersion_real
_atom_type_scat_dispersion_imag
_atom_type_scat_source
C C 0.0030 0.0020 'International Tables Vol C Tables 4.2.6.8 and 6.1.1.4'
H H 0.0000 0.0000 'International Tables Vol C Tables 4.2.6.8 and 6.1.1.4'
Eu Eu -0.1580 3.6680 'International Tables Vol C Tables 4.2.6.8 and 6.1.1.4'
O O 0.0110 0.0060 'International Tables Vol C Tables 4.2.6.8 and 6.1.1.4'

loop_
_geom_angle_atom_site_label_1
_geom_angle_atom_site_label_2
_geom_angle_atom_site_label_3
_geom_angle
_geom_angle_site_symmetry_1
_geom_angle_site_symmetry_3
O2 C1 O1 119.8(5) . .
O2 C1 C2 121.1(5) . .
O1 C1 C2 119.1(5) . .
O2 C1 Eu1 61.7(3) . 2_666
O1 C1 Eu1 58.3(3) . 2_666
C2 C1 Eu1 173.5(4) . 2_666
C7 C2 C3 117.9(6) . .
C7 C2 C1 121.7(6) . .
C3 C2 C1 120.4(5) . .
C4 C3 C2 120.2(6) . .
C4 C3 H3 119.9 . .
C2 C3 H3 119.9 . .
C5 C4 C3 120.1(6) . .
C5 C4 H4 119.9 . .
C3 C4 H4 119.9 . .
C4 C5 O7 117.6(6) . .
C4 C5 C6 120.6(6) . .
O7 C5 C6 121.8(5) . .
C7 C6 C5 119.5(6) . .
C7 C6 H6 120.3 . .
C5 C6 H6 120.3 . .
C6 C7 C2 121.6(6) . .
C6 C7 H7 119.2 . .
C2 C7 H7 119.2 . .
C13 C8 C9 121.0(5) . .
C13 C8 O7 120.9(5) . .
C9 C8 O7 118.0(5) . .
C10 C9 C8 119.1(5) . .
C10 C9 H9 120.4 . .
C8 C9 H9 120.4 . .
C9 C10 C11 120.6(5) . .
C9 C10 C14 120.7(5) . .
C11 C10 C14 118.7(5) . .
C10 C11 C12 119.4(5) . .
C10 C11 H11 120.3 . .
C12 C11 H11 120.3 . .
C13 C12 C11 120.0(5) . .
C13 C12 C15 121.2(5) . .
C11 C12 C15 118.7(5) . .
C8 C13 C12 119.6(5) . .
C8 C13 H13 120.2 . .
C12 C13 H13 120.2 . .
O4 C14 O3 125.0(5) . .
O4 C14 C10 117.3(5) . .
O3 C14 C10 117.7(5) . .
O6 C15 O5 121.4(5) . .
O6 C15 C12 120.0(5) . .
O5 C15 C12 118.6(5) . .
O6 C15 Eu1 72.1(3) . .
O5 C15 Eu1 50.5(3) . .
C12 C15 Eu1 163.7(4) . .
O3 Eu1 O4 100.36(15) 2_655 1_665
O3 Eu1 O6 153.74(16) 2_655 2_665
O4 Eu1 O6 85.71(15) 1_665 2_665
O3 Eu1 O5 74.93(14) 2_655 .
O4 Eu1 O5 148.41(16) 1_665 .
O6 Eu1 O5 112.54(13) 2_665 .
O3 Eu1 O1 127.12(15) 2_655 2_666
O4 Eu1 O1 76.49(15) 1_665 2_666
O6 Eu1 O1 79.13(14) 2_665 2_666
O5 Eu1 O1 81.81(14) . 2_666
O3 Eu1 O1W 83.10(15) 2_655 .
O4 Eu1 O1W 138.42(16) 1_665 .
O6 Eu1 O1W 75.82(14) 2_665 .
O5 Eu1 O1W 72.81(15) . .
O1 Eu1 O1W 133.53(14) 2_666 .
O3 Eu1 O2W 75.79(15) 2_655 .
O4 Eu1 O2W 72.19(15) 1_665 .
O6 Eu1 O2W 81.98(15) 2_665 .
O5 Eu1 O2W 133.59(15) . .
O1 Eu1 O2W 144.36(15) 2_666 .
O1W Eu1 O2W 68.59(15) . .
O3 Eu1 O2 76.59(15) 2_655 2_666
O4 Eu1 O2 70.49(15) 1_665 2_666
O6 Eu1 O2 129.01(13) 2_665 2_666
O5 Eu1 O2 78.09(14) . 2_666
O1 Eu1 O2 52.20(14) 2_666 2_666
O1W Eu1 O2 147.97(15) . 2_666
O2W Eu1 O2 127.87(15) . 2_666
O3 Eu1 C1 102.17(16) 2_655 2_666
O4 Eu1 C1 70.20(15) 1_665 2_666
O6 Eu1 C1 103.91(15) 2_665 2_666
O5 Eu1 C1 80.16(15) . 2_666
O1 Eu1 C1 26.24(15) 2_666 2_666
O1W Eu1 C1 150.14(15) . 2_666
O2W Eu1 C1 141.27(15) . 2_666
O2 Eu1 C1 26.03(15) 2_666 2_666
O3 Eu1 O6 120.44(12) 2_655 .
O4 Eu1 O6 135.17(13) 1_665 .
O6 Eu1 O6 66.28(14) 2_665 .
O5 Eu1 O6 47.13(12) . .
O1 Eu1 O6 64.74(13) 2_666 .
O1W Eu1 O6 69.47(13) . .
O2W Eu1 O6 132.15(13) . .
O2 Eu1 O6 99.97(13) 2_666 .
C1 Eu1 O6 82.95(14) 2_666 .
O3 Eu1 C15 96.67(14) 2_655 .
O4 Eu1 C15 151.18(14) 1_665 .
O6 Eu1 C15 89.22(14) 2_665 .
O5 Eu1 C15 23.38(14) . .
O1 Eu1 C15 74.69(14) 2_666 .
O1W Eu1 C15 66.54(15) . .
O2W Eu1 C15 135.08(14) . .
O2 Eu1 C15 91.31(14) 2_666 .
C1 Eu1 C15 83.61(15) 2_666 .
O6 Eu1 C15 24.07(12) . .
O3 Eu1 Eu1 144.25(10) 2_655 2_665
O4 Eu1 Eu1 115.29(11) 1_665 2_665
O6 Eu1 Eu1 37.08(9) 2_665 2_665
O5 Eu1 Eu1 75.89(9) . 2_665
O1 Eu1 Eu1 67.57(10) 2_666 2_665
O1W Eu1 Eu1 68.81(10) . 2_665
O2W Eu1 Eu1 111.57(11) . 2_665
O2 Eu1 Eu1 116.71(10) 2_666 2_665
C1 Eu1 Eu1 92.71(11) 2_666 2_665
O6 Eu1 Eu1 29.20(7) . 2_665
C15 Eu1 Eu1 52.52(10) . 2_665
C1 O1 Eu1 95.4(3) . 2_666
C1 O2 Eu1 92.3(3) . 2_666
C14 O3 Eu1 136.1(4) . 2_655
C14 O4 Eu1 169.3(4) . 1_445
C15 O5 Eu1 106.1(3) . .
C15 O6 Eu1 154.9(4) . 2_665
C15 O6 Eu1 83.8(3) . .
Eu1 O6 Eu1 113.72(14) 2_665 .
C5 O7 C8 117.8(4) . .

loop_
_geom_bond_atom_site_label_1
_geom_bond_atom_site_label_2
_geom_bond_distance
_geom_bond_site_symmetry_2
C1 O2 1.264(7) .
C1 O1 1.278(7) .
C1 C2 1.474(8) .
C1 Eu1 2.878(6) 2_666
C2 C7 1.398(8) .
C2 C3 1.398(9) .
C3 C4 1.394(9) .
C3 H3 0.9300 .
C4 C5 1.355(9) .
C4 H4 0.9300 .
C5 O7 1.386(7) .
C5 C6 1.397(9) .
C6 C7 1.357(9) .
C6 H6 0.9300 .
C7 H7 0.9300 .
C8 C13 1.379(8) .
C8 C9 1.390(8) .
C8 O7 1.391(6) .
C9 C10 1.379(8) .
C9 H9 0.9300 .
C10 C11 1.394(7) .
C10 C14 1.507(7) .
C11 C12 1.393(7) .
C11 H11 0.9300 .
C12 C13 1.388(8) .
C12 C15 1.493(7) .
C13 H13 0.9300 .
C14 O4 1.252(7) .
C14 O3 1.247(7) .
C15 O6 1.254(6) .
C15 O5 1.262(7) .
C15 Eu1 3.055(5) .
Eu1 O3 2.312(4) 2_655
Eu1 O4 2.314(4) 1_665
Eu1 O6 2.367(4) 2_665
Eu1 O5 2.454(4) .
Eu1 O1 2.460(4) 2_666
Eu1 O1W 2.469(4) .
Eu1 O2W 2.526(4) .
Eu1 O2 2.536(4) 2_666
Eu1 C1 2.878(6) 2_666
Eu1 O6 2.925(4) .
Eu1 Eu1 4.4423(6) 2_665
O1 Eu1 2.460(4) 2_666
O2 Eu1 2.536(4) 2_666
O3 Eu1 2.312(4) 2_655
O4 Eu1 2.314(4) 1_445
O6 Eu1 2.367(4) 2_665

loop_
_geom_torsion_atom_site_label_1
_geom_torsion_atom_site_label_2
_geom_torsion_atom_site_label_3
_geom_torsion_atom_site_label_4
_geom_torsion
_geom_torsion_site_symmetry_1
_geom_torsion_site_symmetry_2
_geom_torsion_site_symmetry_3
_geom_torsion_site_symmetry_4
O2 C1 C2 C7 173.7(6) . . . .
O1 C1 C2 C7 -7.5(9) . . . .
Eu1 C1 C2 C7 -73(4) 2_666 . . .
O2 C1 C2 C3 -5.0(9) . . . .
O1 C1 C2 C3 173.7(6) . . . .
Eu1 C1 C2 C3 109(3) 2_666 . . .
C7 C2 C3 C4 -1.6(10) . . . .
C1 C2 C3 C4 177.2(6) . . . .
C2 C3 C4 C5 0.4(11) . . . .
C3 C4 C5 O7 179.0(6) . . . .
C3 C4 C5 C6 1.5(10) . . . .
C4 C5 C6 C7 -2.1(10) . . . .
O7 C5 C6 C7 -179.6(6) . . . .
C5 C6 C7 C2 0.8(11) . . . .
C3 C2 C7 C6 1.0(10) . . . .
C1 C2 C7 C6 -177.8(6) . . . .
C13 C8 C9 C10 3.4(9) . . . .
O7 C8 C9 C10 -179.8(5) . . . .
C8 C9 C10 C11 1.0(8) . . . .
C8 C9 C10 C14 179.6(5) . . . .
C9 C10 C11 C12 -4.2(8) . . . .
C14 C10 C11 C12 177.2(5) . . . .
C10 C11 C12 C13 3.1(8) . . . .
C10 C11 C12 C15 -174.5(5) . . . .
C9 C8 C13 C12 -4.6(9) . . . .
O7 C8 C13 C12 178.7(5) . . . .
C11 C12 C13 C8 1.3(8) . . . .
C15 C12 C13 C8 178.8(5) . . . .
C9 C10 C14 O4 10.4(8) . . . .
C11 C10 C14 O4 -171.0(5) . . . .
C9 C10 C14 O3 -170.0(5) . . . .
C11 C10 C14 O3 8.6(8) . . . .
C13 C12 C15 O6 -41.4(8) . . . .
C11 C12 C15 O6 136.1(5) . . . .
C13 C12 C15 O5 138.8(6) . . . .
C11 C12 C15 O5 -43.7(7) . . . .
C13 C12 C15 Eu1 -176.8(10) . . . .
C11 C12 C15 Eu1 0.7(16) . . . .
O6 C15 Eu1 O3 -171.4(3) . . . 2_655
O5 C15 Eu1 O3 21.6(4) . . . 2_655
C12 C15 Eu1 O3 -31.1(13) . . . 2_655
O6 C15 Eu1 O4 62.6(5) . . . 1_665
O5 C15 Eu1 O4 -104.4(4) . . . 1_665
C12 C15 Eu1 O4 -157.1(12) . . . 1_665
O6 C15 Eu1 O6 -17.1(4) . . . 2_665
O5 C15 Eu1 O6 175.9(4) . . . 2_665
C12 C15 Eu1 O6 123.2(13) . . . 2_665
O6 C15 Eu1 O5 167.0(6) . . . .
C12 C15 Eu1 O5 -52.7(12) . . . .
O6 C15 Eu1 O1 61.8(3) . . . 2_666
O5 C15 Eu1 O1 -105.1(4) . . . 2_666
C12 C15 Eu1 O1 -157.8(13) . . . 2_666
O6 C15 Eu1 O1W -92.0(3) . . . .
O5 C15 Eu1 O1W 101.1(4) . . . .
C12 C15 Eu1 O1W 48.4(13) . . . .
O6 C15 Eu1 O2W -94.9(3) . . . .
O5 C15 Eu1 O2W 98.1(4) . . . .
C12 C15 Eu1 O2W 45.4(14) . . . .
O6 C15 Eu1 O2 111.9(3) . . . 2_666
O5 C15 Eu1 O2 -55.1(4) . . . 2_666
C12 C15 Eu1 O2 -107.8(13) . . . 2_666
O6 C15 Eu1 C1 87.0(3) . . . 2_666
O5 C15 Eu1 C1 -80.0(4) . . . 2_666
C12 C15 Eu1 C1 -132.7(13) . . . 2_666
O5 C15 Eu1 O6 -167.0(6) . . . .
C12 C15 Eu1 O6 140.3(15) . . . .
O6 C15 Eu1 Eu1 -11.4(2) . . . 2_665
O5 C15 Eu1 Eu1 -178.3(4) . . . 2_665
C12 C15 Eu1 Eu1 129.0(13) . . . 2_665
O2 C1 O1 Eu1 5.7(6) . . . 2_666
C2 C1 O1 Eu1 -173.1(4) . . . 2_666
O1 C1 O2 Eu1 -5.5(5) . . . 2_666
C2 C1 O2 Eu1 173.3(5) . . . 2_666
O4 C14 O3 Eu1 -42.1(9) . . . 2_655
C10 C14 O3 Eu1 138.4(4) . . . 2_655
O3 C14 O4 Eu1 5(3) . . . 1_445
C10 C14 O4 Eu1 -175.2(19) . . . 1_445
O6 C15 O5 Eu1 -14.6(6) . . . .
C12 C15 O5 Eu1 165.2(4) . . . .
O3 Eu1 O5 C15 -157.8(4) 2_655 . . .
O4 Eu1 O5 C15 117.0(4) 1_665 . . .
O6 Eu1 O5 C15 -4.4(4) 2_665 . . .
O1 Eu1 O5 C15 70.2(4) 2_666 . . .
O1W Eu1 O5 C15 -70.4(4) . . . .
O2W Eu1 O5 C15 -105.2(4) . . . .
O2 Eu1 O5 C15 123.1(4) 2_666 . . .
C1 Eu1 O5 C15 96.7(4) 2_666 . . .
O6 Eu1 O5 C15 7.2(3) . . . .
Eu1 Eu1 O5 C15 1.4(3) 2_665 . . .
O5 C15 O6 Eu1 147.9(7) . . . 2_665
C12 C15 O6 Eu1 -31.9(12) . . . 2_665
Eu1 C15 O6 Eu1 136.2(9) . . . 2_665
O5 C15 O6 Eu1 11.8(5) . . . .
C12 C15 O6 Eu1 -168.0(5) . . . .
O3 Eu1 O6 C15 9.9(3) 2_655 . . .
O4 Eu1 O6 C15 -142.6(3) 1_665 . . .
O6 Eu1 O6 C15 161.3(4) 2_665 . . .
O5 Eu1 O6 C15 -7.0(3) . . . .
O1 Eu1 O6 C15 -109.9(3) 2_666 . . .
O1W Eu1 O6 C15 78.2(3) . . . .
O2W Eu1 O6 C15 108.4(3) . . . .
O2 Eu1 O6 C15 -70.3(3) 2_666 . . .
C1 Eu1 O6 C15 -90.1(3) 2_666 . . .
Eu1 Eu1 O6 C15 161.3(4) 2_665 . . .
O3 Eu1 O6 Eu1 -151.40(17) 2_655 . . 2_665
O4 Eu1 O6 Eu1 56.1(3) 1_665 . . 2_665
O6 Eu1 O6 Eu1 0.0 2_665 . . 2_665
O5 Eu1 O6 Eu1 -168.3(3) . . . 2_665
O1 Eu1 O6 Eu1 88.82(18) 2_666 . . 2_665
O1W Eu1 O6 Eu1 -83.04(18) . . . 2_665
O2W Eu1 O6 Eu1 -52.9(2) . . . 2_665
O2 Eu1 O6 Eu1 128.38(16) 2_666 . . 2_665
C1 Eu1 O6 Eu1 108.60(18) 2_666 . . 2_665
C15 Eu1 O6 Eu1 -161.3(4) . . . 2_665
C4 C5 O7 C8 149.7(6) . . . .
C6 C5 O7 C8 -32.8(8) . . . .
C13 C8 O7 C5 -55.2(7) . . . .
C9 C8 O7 C5 128.0(6) . . . .

loop_
_platon_squeeze_void_nr
_platon_squeeze_void_average_x
_platon_squeeze_void_average_y
_platon_squeeze_void_average_z
_platon_squeeze_void_volume
_platon_squeeze_void_count_electrons
1 0.500 0.947 0.500 222.3 42.1
